data_7241497
loop_
_publ_author_name
'Xu, Kailin'
'Qian, Menglin'
'Leng, Jiewu'
'Bai, Jie'
'Li, Qinglan'
'Liu, Zihong'
'Zhong, Shijuan'
'Zhao, Suqing'

_publ_section_title
;
 Direct salinization of trelagliptin from solid forms by mechanochemistry
 and its mechanism of salt formation
;
_journal_name_full CrystEngComm
_journal_paper_doi 10.1039/D0CE00984A
_journal_year 2020
_chemical_absolute_configuration rmad
_chemical_formula_moiety 'C18 H20 F N5 O2, C H4 O'
_chemical_formula_sum 'C19 H24 F N5 O3'
_chemical_formula_weight 389.43
_space_group_crystal_system monoclinic
_space_group_IT_number 4
_space_group_name_Hall 'P 2yb'
_space_group_name_H-M_alt 'P 1 21 1'
_atom_sites_solution_hydrogens mixed
_audit_block_doi 10.5517/ccdc.csd.cc259y1h
_audit_creation_date 2019-09-29
_audit_creation_method
;
Olex2 1.2
(compiled 2018.05.29 svn.r3508 for OlexSys, GUI svn.r5506)
;
_audit_update_record
;
2020-09-12 deposited with the CCDC.	2020-10-30 downloaded from the CCDC.
;
_cell_angle_alpha 90
_cell_angle_beta 94.3390(10)
_cell_angle_gamma 90
_cell_formula_units_Z 2
_cell_length_a 6.9625(2)
_cell_length_b 7.9457(2)
_cell_length_c 17.9395(5)
_cell_measurement_reflns_used 9966
_cell_measurement_temperature 241(2)
_cell_measurement_theta_max 72.29
_cell_measurement_theta_min 9.93
_cell_volume 989.60(5)
_computing_cell_refinement 'SAINT v8.37A (Bruker, 2015)'
_computing_data_reduction 'SAINT v8.37A (Bruker, 2015)'
_computing_molecular_graphics 'Olex2 (Dolomanov et al., 2009)'
_computing_publication_material 'Olex2 (Dolomanov et al., 2009)'
_computing_structure_refinement 'ShelXL (Sheldrick, 2015)'
_computing_structure_solution 'SHELXT 2014/5 (Sheldrick, 2014)'
_diffrn_ambient_temperature 240.83
_diffrn_measured_fraction_theta_full 0.977
_diffrn_measured_fraction_theta_max 0.977
_diffrn_measurement_device_type 'Bruker APEX-II CCD'
_diffrn_measurement_method '\f and \w scans'
_diffrn_radiation_type CuK\a
_diffrn_radiation_wavelength 1.54178
_diffrn_reflns_av_R_equivalents 0.0275
_diffrn_reflns_av_unetI/netI 0.0214
_diffrn_reflns_Laue_measured_fraction_full 0.977
_diffrn_reflns_Laue_measured_fraction_max 0.977
_diffrn_reflns_limit_h_max 8
_diffrn_reflns_limit_h_min -8
_diffrn_reflns_limit_k_max 9
_diffrn_reflns_limit_k_min -8
_diffrn_reflns_limit_l_max 22
_diffrn_reflns_limit_l_min -21
_diffrn_reflns_number 18882
_diffrn_reflns_point_group_measured_fraction_full 0.964
_diffrn_reflns_point_group_measured_fraction_max 0.959
_diffrn_reflns_theta_full 67.679
_diffrn_reflns_theta_max 72.284
_diffrn_reflns_theta_min 8.373
_exptl_absorpt_coefficient_mu 0.808
_exptl_absorpt_correction_T_max 0.7536
_exptl_absorpt_correction_T_min 0.6283
_exptl_absorpt_correction_type multi-scan
_exptl_absorpt_process_details
;
SADABS-2016/2 (Bruker,2016/2) was used for absorption correction.
wR2(int) was 0.1178 before and 0.0710 after correction.
The Ratio of minimum to maximum transmission is 0.8337.
The \l/2 correction factor is Not present.
;
_exptl_crystal_colour colourless
_exptl_crystal_colour_primary colourless
_exptl_crystal_density_diffrn 1.307
_exptl_crystal_density_method 'not measured'
_exptl_crystal_description needle
_exptl_crystal_F_000 412
_exptl_crystal_size_max 0.33
_exptl_crystal_size_mid 0.16
_exptl_crystal_size_min 0.12
_refine_diff_density_max 0.120
_refine_diff_density_min -0.110
_refine_diff_density_rms 0.024
_refine_ls_abs_structure_details
;
 Flack x determined using 1608 quotients [(I+)-(I-)]/[(I+)+(I-)]
 (Parsons, Flack and Wagner, Acta Cryst. B69 (2013) 249-259).
;
_refine_ls_abs_structure_Flack -0.02(4)
_refine_ls_extinction_method none
_refine_ls_goodness_of_fit_ref 1.044
_refine_ls_hydrogen_treatment mixed
_refine_ls_matrix_type full
_refine_ls_number_parameters 267
_refine_ls_number_reflns 3750
_refine_ls_number_restraints 1
_refine_ls_restrained_S_all 1.044
_refine_ls_R_factor_all 0.0302
_refine_ls_R_factor_gt 0.0293
_refine_ls_shift/su_max 0.000
_refine_ls_shift/su_mean 0.000
_refine_ls_structure_factor_coef Fsqd
_refine_ls_weighting_details 'w=1/[\s^2^(Fo^2^)+(0.0372P)^2^+0.1327P] where P=(Fo^2^+2Fc^2^)/3'
_refine_ls_weighting_scheme calc
_refine_ls_wR_factor_gt 0.0736
_refine_ls_wR_factor_ref 0.0746
_reflns_Friedel_coverage 0.823
_reflns_Friedel_fraction_full 0.950
_reflns_Friedel_fraction_max 0.937
_reflns_number_gt 3653
_reflns_number_total 3750
_reflns_threshold_expression 'I > 2\s(I)'
_cod_data_source_file d0ce00984a3.cif
_cod_data_source_block MeOH
_cod_database_code 7241497
_shelx_shelxl_version_number 2018/3
_shelx_space_group_comment
;
The symmetry employed for this shelxl refinement is uniquely defined
by the following loop, which should always be used as a source of
symmetry information in preference to the above space-group names.
They are only intended as comments.
;
_olex2_refinement_description
;
1. Fixed Uiso
 At 1.2 times of:
  All C(H) groups, All C(H,H) groups
 At 1.5 times of:
  All C(H,H,H) groups
2.a Ternary CH refined with riding coordinates:
 C2(H2)
2.b Secondary CH2 refined with riding coordinates:
 C1(H1C,H1D), C11(H11A,H11B), C5(H5A,H5B), C3(H3A,H3B), C4(H4A,H4B)
2.c Aromatic/amide H refined with riding coordinates:
 C13(H13), C7(H7), C16(H16), C15(H15)
2.d Idealised Me refined as rotating group:
 C10(H10A,H10B,H10C), C19(H19A,H19B,H19C)
;
_olex2_submission_special_instructions 'No special instructions were received'

loop_
_space_group_symop_operation_xyz
'x, y, z'
'-x, y+1/2, -z'

loop_
_atom_site_label
_atom_site_type_symbol
_atom_site_fract_x
_atom_site_fract_y
_atom_site_fract_z
_atom_site_U_iso_or_equiv
_atom_site_adp_type
_atom_site_occupancy
_atom_site_site_symmetry_order
_atom_site_calc_flag
_atom_site_refinement_flags_posn
_atom_site_refinement_flags_adp
_atom_site_refinement_flags_occupancy
_atom_site_disorder_assembly
_atom_site_disorder_group
F1 F 0.78175(18) 0.20166(17) 0.49456(8) 0.0548(4) Uani 1 1 d . . . . .
O2 O 0.0451(2) 0.2747(2) 0.36927(8) 0.0514(4) Uani 1 1 d . . . . .
N4 N 0.2702(2) 0.35192(19) 0.29058(8) 0.0307(3) Uani 1 1 d . . . . .
N2 N 0.5161(2) 0.43408(19) 0.21540(8) 0.0333(3) Uani 1 1 d . . . . .
O1 O 0.1807(2) -0.09234(19) 0.18740(10) 0.0550(4) Uani 1 1 d . . . . .
O3 O 0.6826(3) 1.0927(2) 0.04647(10) 0.0657(5) Uani 1 1 d . . . . .
N3 N 0.1009(2) 0.0973(2) 0.27409(9) 0.0349(3) Uani 1 1 d . . . . .
N5 N 0.4691(3) 0.9367(2) 0.35595(12) 0.0564(5) Uani 1 1 d . . . . .
N1 N 0.4920(3) 0.8054(2) 0.08395(10) 0.0449(4) Uani 1 1 d . . . . .
C6 C 0.3816(2) 0.3105(2) 0.23221(9) 0.0300(4) Uani 1 1 d . . . . .
C1 C 0.4365(2) 0.5473(2) 0.15561(10) 0.0339(4) Uani 1 1 d . . . . .
H1C H 0.310746 0.589229 0.168343 0.041 Uiso 1 1 calc R . . . .
H1D H 0.417387 0.484093 0.108715 0.041 Uiso 1 1 calc R . . . .
C13 C 0.5583(3) 0.3484(2) 0.41481(10) 0.0348(4) Uani 1 1 d . . . . .
H13 H 0.497421 0.246451 0.400769 0.042 Uiso 1 1 calc R . . . .
C9 C 0.1332(2) 0.2428(2) 0.31523(10) 0.0337(4) Uani 1 1 d . . . . .
C7 C 0.3555(3) 0.1620(3) 0.19684(11) 0.0391(4) Uani 1 1 d . . . . .
H7 H 0.432947 0.134868 0.157848 0.047 Uiso 1 1 calc R . . . .
C11 C 0.3081(2) 0.5075(2) 0.33308(10) 0.0331(4) Uani 1 1 d . . . . .
H11A H 0.198221 0.531130 0.362517 0.040 Uiso 1 1 calc R . . . .
H11B H 0.319382 0.600918 0.297999 0.040 Uiso 1 1 calc R . . . .
C12 C 0.4897(2) 0.4994(2) 0.38520(9) 0.0301(4) Uani 1 1 d . . . . .
C18 C 0.5198(3) 0.8078(3) 0.37833(11) 0.0397(4) Uani 1 1 d . . . . .
C2 C 0.5703(3) 0.6960(2) 0.14469(11) 0.0380(4) Uani 1 1 d . . . . .
H2 H 0.581049 0.762626 0.191459 0.046 Uiso 1 1 calc R . . . .
C8 C 0.2128(3) 0.0445(2) 0.21711(11) 0.0385(4) Uani 1 1 d . . . . .
C17 C 0.5854(3) 0.6480(2) 0.40722(10) 0.0335(4) Uani 1 1 d . . . . .
C14 C 0.7180(3) 0.3503(3) 0.46542(10) 0.0390(4) Uani 1 1 d . . . . .
C16 C 0.7465(3) 0.6447(3) 0.45878(11) 0.0427(5) Uani 1 1 d . . . . .
H16 H 0.808863 0.745661 0.473401 0.051 Uiso 1 1 calc R . . . .
C15 C 0.8135(3) 0.4944(3) 0.48806(11) 0.0456(5) Uani 1 1 d . . . . .
H15 H 0.921796 0.490367 0.522638 0.055 Uiso 1 1 calc R . . . .
C5 C 0.7044(3) 0.3656(3) 0.19798(14) 0.0490(5) Uani 1 1 d . . . . .
H5A H 0.689995 0.300748 0.151413 0.059 Uiso 1 1 calc R . . . .
H5B H 0.753999 0.290111 0.238163 0.059 Uiso 1 1 calc R . . . .
C3 C 0.7693(3) 0.6328(3) 0.12998(14) 0.0497(5) Uani 1 1 d . . . . .
H3A H 0.857826 0.728506 0.128772 0.060 Uiso 1 1 calc R . . . .
H3B H 0.764018 0.577506 0.081048 0.060 Uiso 1 1 calc R . . . .
C10 C -0.0449(3) -0.0194(3) 0.29808(14) 0.0505(5) Uani 1 1 d . . . . .
H10A H 0.017934 -0.112280 0.325215 0.076 Uiso 1 1 calc GR . . . .
H10B H -0.120632 -0.062279 0.254586 0.076 Uiso 1 1 calc GR . . . .
H10C H -0.128542 0.039084 0.330323 0.076 Uiso 1 1 calc GR . . . .
C4 C 0.8446(3) 0.5097(3) 0.18981(16) 0.0575(6) Uani 1 1 d . . . . .
H4A H 0.865588 0.568792 0.237672 0.069 Uiso 1 1 calc R . . . .
H4B H 0.968661 0.464489 0.176777 0.069 Uiso 1 1 calc R . . . .
C19 C 0.8762(4) 1.0721(5) 0.0316(2) 0.0885(10) Uani 1 1 d . . . . .
H19A H 0.903849 1.141536 -0.010749 0.133 Uiso 1 1 calc GR . . . .
H19B H 0.899848 0.954918 0.020149 0.133 Uiso 1 1 calc GR . . . .
H19C H 0.958580 1.105512 0.075079 0.133 Uiso 1 1 calc GR . . . .
H1A H 0.471(3) 0.743(4) 0.0424(15) 0.047(6) Uiso 1 1 d . . . . .
H1B H 0.381(4) 0.847(4) 0.0959(14) 0.052(7) Uiso 1 1 d . . . . .
H3 H 0.635(4) 1.000(4) 0.0625(16) 0.069(9) Uiso 1 1 d . . . . .

loop_
_atom_site_aniso_label
_atom_site_aniso_U_11
_atom_site_aniso_U_22
_atom_site_aniso_U_33
_atom_site_aniso_U_23
_atom_site_aniso_U_13
_atom_site_aniso_U_12
F1 0.0461(7) 0.0536(8) 0.0640(8) 0.0217(6) 0.0002(6) 0.0125(6)
O2 0.0487(8) 0.0542(10) 0.0536(8) -0.0088(7) 0.0196(6) -0.0065(7)
N4 0.0290(7) 0.0280(8) 0.0348(7) -0.0029(6) -0.0002(5) -0.0013(6)
N2 0.0287(7) 0.0310(8) 0.0399(8) 0.0030(6) -0.0003(6) -0.0029(6)
O1 0.0534(9) 0.0371(9) 0.0756(11) -0.0187(7) 0.0118(7) -0.0138(7)
O3 0.0815(13) 0.0493(11) 0.0678(11) 0.0124(8) 0.0163(9) -0.0101(9)
N3 0.0298(7) 0.0297(8) 0.0451(8) 0.0013(6) 0.0020(6) -0.0034(6)
N5 0.0628(12) 0.0342(11) 0.0706(13) 0.0022(9) -0.0045(10) -0.0025(9)
N1 0.0507(10) 0.0375(10) 0.0470(10) 0.0069(8) 0.0063(8) -0.0041(8)
C6 0.0281(7) 0.0292(9) 0.0320(8) 0.0010(7) -0.0016(6) -0.0004(7)
C1 0.0305(8) 0.0322(10) 0.0385(9) 0.0030(7) 0.0005(7) -0.0032(7)
C13 0.0334(8) 0.0307(9) 0.0401(9) -0.0005(7) 0.0018(7) -0.0010(7)
C9 0.0290(8) 0.0342(10) 0.0378(9) 0.0000(7) 0.0008(7) -0.0006(7)
C7 0.0414(10) 0.0367(11) 0.0401(9) -0.0070(8) 0.0089(8) -0.0046(8)
C11 0.0320(8) 0.0275(9) 0.0392(9) -0.0046(7) -0.0018(7) 0.0017(7)
C12 0.0284(7) 0.0312(9) 0.0309(8) -0.0022(7) 0.0035(6) 0.0011(7)
C18 0.0395(9) 0.0327(11) 0.0468(10) -0.0051(8) 0.0017(8) -0.0060(8)
C2 0.0391(9) 0.0335(10) 0.0414(9) 0.0016(8) 0.0038(7) -0.0062(8)
C8 0.0377(9) 0.0302(10) 0.0472(10) -0.0050(8) 0.0011(8) -0.0026(7)
C17 0.0327(9) 0.0324(9) 0.0358(8) -0.0038(7) 0.0047(7) -0.0022(7)
C14 0.0350(9) 0.0433(11) 0.0391(9) 0.0089(8) 0.0049(7) 0.0091(8)
C16 0.0357(10) 0.0440(11) 0.0477(11) -0.0078(9) -0.0022(8) -0.0068(8)
C15 0.0342(9) 0.0582(13) 0.0431(10) -0.0015(9) -0.0060(7) 0.0009(9)
C5 0.0287(9) 0.0420(12) 0.0761(14) 0.0109(10) 0.0026(9) 0.0013(8)
C3 0.0370(10) 0.0471(13) 0.0660(13) 0.0055(10) 0.0111(9) -0.0106(9)
C10 0.0445(11) 0.0407(12) 0.0673(13) 0.0017(10) 0.0107(9) -0.0153(9)
C4 0.0284(9) 0.0564(14) 0.0869(16) 0.0153(13) -0.0013(9) -0.0062(10)
C19 0.0660(17) 0.101(3) 0.098(2) 0.032(2) 0.0022(16) -0.0159(17)

loop_
_atom_type_symbol
_atom_type_description
_atom_type_scat_dispersion_real
_atom_type_scat_dispersion_imag
_atom_type_scat_source
C C 0.0181 0.0091 'International Tables Vol C Tables 4.2.6.8 and 6.1.1.4'
H H 0.0000 0.0000 'International Tables Vol C Tables 4.2.6.8 and 6.1.1.4'
F F 0.0727 0.0534 'International Tables Vol C Tables 4.2.6.8 and 6.1.1.4'
N N 0.0311 0.0180 'International Tables Vol C Tables 4.2.6.8 and 6.1.1.4'
O O 0.0492 0.0322 'International Tables Vol C Tables 4.2.6.8 and 6.1.1.4'

loop_
_geom_angle_atom_site_label_1
_geom_angle_atom_site_label_2
_geom_angle_atom_site_label_3
_geom_angle
_geom_angle_site_symmetry_1
_geom_angle_site_symmetry_3
_geom_angle_publ_flag
C6 N4 C11 120.21(14) . . ?
C9 N4 C6 121.97(15) . . ?
C9 N4 C11 117.56(14) . . ?
C6 N2 C1 111.23(13) . . ?
C6 N2 C5 113.89(15) . . ?
C5 N2 C1 111.23(15) . . ?
C19 O3 H3 111(2) . . ?
C9 N3 C8 124.45(15) . . ?
C9 N3 C10 117.51(16) . . ?
C8 N3 C10 117.58(17) . . ?
C2 N1 H1A 108.5(17) . . ?
C2 N1 H1B 109.1(17) . . ?
H1A N1 H1B 108(2) . . ?
N4 C6 N2 114.54(15) . . ?
C7 C6 N4 120.01(16) . . ?
C7 C6 N2 125.45(16) . . ?
N2 C1 H1C 109.3 . . ?
N2 C1 H1D 109.3 . . ?
N2 C1 C2 111.46(14) . . ?
H1C C1 H1D 108.0 . . ?
C2 C1 H1C 109.3 . . ?
C2 C1 H1D 109.3 . . ?
C12 C13 H13 120.6 . . ?
C14 C13 H13 120.6 . . ?
C14 C13 C12 118.73(18) . . ?
O2 C9 N4 121.77(17) . . ?
O2 C9 N3 122.03(17) . . ?
N3 C9 N4 116.20(15) . . ?
C6 C7 H7 119.2 . . ?
C6 C7 C8 121.61(17) . . ?
C8 C7 H7 119.2 . . ?
N4 C11 H11A 108.9 . . ?
N4 C11 H11B 108.9 . . ?
N4 C11 C12 113.19(14) . . ?
H11A C11 H11B 107.8 . . ?
C12 C11 H11A 108.9 . . ?
C12 C11 H11B 108.9 . . ?
C13 C12 C11 121.44(16) . . ?
C13 C12 C17 118.75(14) . . ?
C17 C12 C11 119.73(16) . . ?
N5 C18 C17 179.0(2) . . ?
N1 C2 C1 111.00(15) . . ?
N1 C2 H2 108.2 . . ?
N1 C2 C3 111.11(17) . . ?
C1 C2 H2 108.2 . . ?
C3 C2 C1 109.91(16) . . ?
C3 C2 H2 108.2 . . ?
O1 C8 N3 119.51(17) . . ?
O1 C8 C7 125.20(18) . . ?
N3 C8 C7 115.27(16) . . ?
C12 C17 C18 120.94(15) . . ?
C12 C17 C16 120.82(17) . . ?
C16 C17 C18 118.24(17) . . ?
F1 C14 C13 117.96(18) . . ?
F1 C14 C15 118.52(16) . . ?
C15 C14 C13 123.51(18) . . ?
C17 C16 H16 120.0 . . ?
C15 C16 C17 120.10(19) . . ?
C15 C16 H16 120.0 . . ?
C14 C15 C16 118.08(16) . . ?
C14 C15 H15 121.0 . . ?
C16 C15 H15 121.0 . . ?
N2 C5 H5A 109.8 . . ?
N2 C5 H5B 109.8 . . ?
N2 C5 C4 109.27(18) . . ?
H5A C5 H5B 108.3 . . ?
C4 C5 H5A 109.8 . . ?
C4 C5 H5B 109.8 . . ?
C2 C3 H3A 109.4 . . ?
C2 C3 H3B 109.4 . . ?
C2 C3 C4 111.24(17) . . ?
H3A C3 H3B 108.0 . . ?
C4 C3 H3A 109.4 . . ?
C4 C3 H3B 109.4 . . ?
N3 C10 H10A 109.5 . . ?
N3 C10 H10B 109.5 . . ?
N3 C10 H10C 109.5 . . ?
H10A C10 H10B 109.5 . . ?
H10A C10 H10C 109.5 . . ?
H10B C10 H10C 109.5 . . ?
C5 C4 H4A 109.4 . . ?
C5 C4 H4B 109.4 . . ?
C3 C4 C5 111.39(17) . . ?
C3 C4 H4A 109.4 . . ?
C3 C4 H4B 109.4 . . ?
H4A C4 H4B 108.0 . . ?
O3 C19 H19A 109.5 . . ?
O3 C19 H19B 109.5 . . ?
O3 C19 H19C 109.5 . . ?
H19A C19 H19B 109.5 . . ?
H19A C19 H19C 109.5 . . ?
H19B C19 H19C 109.5 . . ?

loop_
_geom_bond_atom_site_label_1
_geom_bond_atom_site_label_2
_geom_bond_distance
_geom_bond_site_symmetry_2
_geom_bond_publ_flag
F1 C14 1.353(2) . ?
O2 C9 1.213(2) . ?
N4 C6 1.389(2) . ?
N4 C9 1.386(2) . ?
N4 C11 1.466(2) . ?
N2 C6 1.405(2) . ?
N2 C1 1.475(2) . ?
N2 C5 1.475(2) . ?
O1 C8 1.224(2) . ?
O3 C19 1.403(4) . ?
O3 H3 0.87(3) . ?
N3 C9 1.381(2) . ?
N3 C8 1.396(3) . ?
N3 C10 1.463(2) . ?
N5 C18 1.146(3) . ?
N1 C2 1.466(3) . ?
N1 H1A 0.90(3) . ?
N1 H1B 0.88(3) . ?
C6 C7 1.345(3) . ?
C1 H1C 0.9800 . ?
C1 H1D 0.9800 . ?
C1 C2 1.527(2) . ?
C13 H13 0.9400 . ?
C13 C12 1.382(3) . ?
C13 C14 1.382(3) . ?
C7 H7 0.9400 . ?
C7 C8 1.431(3) . ?
C11 H11A 0.9800 . ?
C11 H11B 0.9800 . ?
C11 C12 1.516(2) . ?
C12 C17 1.398(2) . ?
C18 C17 1.433(3) . ?
C2 H2 0.9900 . ?
C2 C3 1.515(3) . ?
C17 C16 1.399(3) . ?
C14 C15 1.370(3) . ?
C16 H16 0.9400 . ?
C16 C15 1.373(3) . ?
C15 H15 0.9400 . ?
C5 H5A 0.9800 . ?
C5 H5B 0.9800 . ?
C5 C4 1.519(3) . ?
C3 H3A 0.9800 . ?
C3 H3B 0.9800 . ?
C3 C4 1.516(3) . ?
C10 H10A 0.9700 . ?
C10 H10B 0.9700 . ?
C10 H10C 0.9700 . ?
C4 H4A 0.9800 . ?
C4 H4B 0.9800 . ?
C19 H19A 0.9700 . ?
C19 H19B 0.9700 . ?
C19 H19C 0.9700 . ?
